data_1559319
loop_
_publ_author_name
'Fostvedt, Jade I.'
'Grant, Lauren N.'
'Kriegel, Benjamin M.'
'Obenhuber, Andreas H.'
'Lohrey, Trevor D.'
'Bergman, Robert G.'
'Arnold, John'

_publ_section_title
;
 1,2-Addition and cycloaddition reactions of niobium bis(imido) and oxo
 imido complexes
;
_journal_name_full 'Chemical Science'
_journal_paper_doi 10.1039/D0SC03489D
_journal_year 2020
_chemical_formula_moiety 'C44 H72 B N4 Nb O4'
_chemical_formula_sum 'C44 H72 B N4 Nb O4'
_chemical_formula_weight 824.77
_chemical_melting_point 386
_chemical_name_common (BDI)Nb(OC(H)O)(N[BO2C6H12]tBu)(NtBu)
_chemical_name_systematic
Formato-(N-(tert-butyl)-4,4,5,5-tetramethyl-1,3,2-dioxaborolan-2-amino)-(tert-butyl)imino-(N,N?-bis(2,6-diisopropylphenyl)-3,5-dimethyl-B-diketiminato)-niobium(V)
_chemical_properties_physical Air-sensitive,Moisture-sensitive,Oxygen-sensitive
_space_group_crystal_system monoclinic
_space_group_IT_number 7
_space_group_name_Hall 'P -2yac'
_space_group_name_H-M_alt 'P 1 n 1'
_atom_sites_solution_hydrogens geom
_audit_creation_date 2020-05-16
_audit_creation_method
;
Olex2 1.2
(compiled May 18 2018 14:05:52 for OlexSys, GUI svn.r5506)
;
_audit_update_record
;
2020-05-17 deposited with the CCDC.	2020-10-08 downloaded from the CCDC.
;
_cell_angle_alpha 90
_cell_angle_beta 96.552(2)
_cell_angle_gamma 90
_cell_formula_units_Z 4
_cell_length_a 12.5350(5)
_cell_length_b 17.4460(8)
_cell_length_c 20.5667(8)
_cell_measurement_reflns_used 9906
_cell_measurement_temperature 100(2)
_cell_measurement_theta_max 25.37
_cell_measurement_theta_min 2.31
_cell_volume 4468.3(3)
_computing_molecular_graphics 'Olex2 (Dolomanov et al., 2009)'
_computing_publication_material 'Olex2 (Dolomanov et al., 2009)'
_computing_structure_refinement 'ShelXL (Sheldrick, 2015)'
_diffrn_ambient_temperature 99.99
_diffrn_measured_fraction_theta_full 0.999
_diffrn_measured_fraction_theta_max 0.996
_diffrn_measurement_device_type 'Bruker APEX-II CCD'
_diffrn_measurement_method '\f and \w scans'
_diffrn_radiation_type MoK\a
_diffrn_radiation_wavelength 0.71073
_diffrn_reflns_av_R_equivalents 0.0538
_diffrn_reflns_av_unetI/netI 0.0558
_diffrn_reflns_Laue_measured_fraction_full 0.999
_diffrn_reflns_Laue_measured_fraction_max 0.996
_diffrn_reflns_number 8187
_diffrn_reflns_point_group_measured_fraction_full 0.500
_diffrn_reflns_point_group_measured_fraction_max 0.499
_diffrn_reflns_theta_full 25.000
_diffrn_reflns_theta_max 25.392
_diffrn_reflns_theta_min 1.167
_diffrn_standards_number 0
_exptl_absorpt_coefficient_mu 0.313
_exptl_absorpt_correction_T_max 0.7452
_exptl_absorpt_correction_T_min 0.7242
_exptl_absorpt_correction_type multi-scan
_exptl_absorpt_process_details
;
SADABS-2014/5 (Bruker,2014) was used for absorption correction.
wR2(int) was 0.0906 before and 0.0538 after correction.
The Ratio of minimum to maximum transmission is 0.9718.
The \l/2 correction factor is Not present.
;
_exptl_crystal_colour yellow
_exptl_crystal_density_diffrn 1.226
_exptl_crystal_description block
_exptl_crystal_F_000 1768
_exptl_crystal_recrystallization_method 'Re-crystallisation from solvent: Hexamethyldisiloxane'
_exptl_crystal_size_max 0.1
_exptl_crystal_size_mid 0.06
_exptl_crystal_size_min 0.06
_refine_diff_density_max 0.616
_refine_diff_density_min -0.357
_refine_diff_density_rms 0.070
_refine_ls_abs_structure_details
;
No quotients, so Flack parameter determined by classical intensity fit
;
_refine_ls_abs_structure_Flack 0.08(3)
_refine_ls_extinction_method none
_refine_ls_goodness_of_fit_ref 1.031
_refine_ls_hydrogen_treatment constr
_refine_ls_matrix_type full
_refine_ls_number_parameters 1013
_refine_ls_number_reflns 8187
_refine_ls_number_restraints 2
_refine_ls_restrained_S_all 1.031
_refine_ls_R_factor_all 0.0519
_refine_ls_R_factor_gt 0.0384
_refine_ls_shift/su_max 0.000
_refine_ls_shift/su_mean 0.000
_refine_ls_structure_factor_coef Fsqd
_refine_ls_weighting_details 'w=1/[\s^2^(Fo^2^)+(0.0313P)^2^+3.2854P] where P=(Fo^2^+2Fc^2^)/3'
_refine_ls_weighting_scheme calc
_refine_ls_wR_factor_gt 0.0778
_refine_ls_wR_factor_ref 0.0847
_reflns_Friedel_coverage 0.000
_reflns_Friedel_fraction_full 0.000
_reflns_Friedel_fraction_max 0.000
_reflns_number_gt 6977
_reflns_number_total 8187
_reflns_threshold_expression 'I > 2\s(I)'
_cod_data_source_file d0sc03489d2.cif
_cod_data_source_block bmkxr54
_cod_database_code 1559319
_shelx_shelxl_version_number 2018/3
_shelx_space_group_comment
;
The symmetry employed for this shelxl refinement is uniquely defined
by the following loop, which should always be used as a source of
symmetry information in preference to the above space-group names.
They are only intended as comments.
;
_shelx_estimated_absorpt_t_max 0.981
_shelx_estimated_absorpt_t_min 0.969
_olex2_refinement_description
;
1. Fixed Uiso
 At 1.2 times of:
  All C(H) groups
 At 1.5 times of:
  All C(H,H,H) groups
2.a Ternary CH refined with riding coordinates:
 C12(H12), C15(H15), C24(H24), C27(H27), C56(H56), C59(H59), C68(H68), C71(H71)
2.b Aromatic/amide H refined with riding coordinates:
 C2(H2), C8(H8), C9(H9), C10(H10), C20(H20), C21(H21), C22(H22), C44(H44),
 C46(H46), C52(H52), C53(H53), C54(H54), C64(H64), C65(H65), C66(H66), C88(H88)
2.c Idealised Me refined as rotating group:
 C4(H4A,H4B,H4C), C5(H5A,H5B,H5C), C13(H13A,H13B,H13C), C14(H14A,H14B,H14C),
 C16(H16A,H16B,H16C), C17(H17A,H17B,H17C), C25(H25A,H25B,H25C), C26(H26A,H26B,
 H26C), C28(H28A,H28B,H28C), C29(H29A,H29B,H29C), C31(H31A,H31B,H31C), C32(H32A,
 H32B,H32C), C33(H33A,H33B,H33C), C35(H35A,H35B,H35C), C36(H36A,H36B,H36C),
 C37(H37A,H37B,H37C), C40(H40A,H40B,H40C), C41(H41A,H41B,H41C), C42(H42A,H42B,
 H42C), C43(H43A,H43B,H43C), C48(H48A,H48B,H48C), C49(H49A,H49B,H49C), C57(H57A,
 H57B,H57C), C58(H58A,H58B,H58C), C60(H60A,H60B,H60C), C61(H61A,H61B,H61C),
 C69(H69A,H69B,H69C), C70(H70A,H70B,H70C), C72(H72A,H72B,H72C), C73(H73A,H73B,
 H73C), C75(H75A,H75B,H75C), C76(H76A,H76B,H76C), C77(H77A,H77B,H77C), C79(H79A,
 H79B,H79C), C80(H80A,H80B,H80C), C81(H81A,H81B,H81C), C84(H84A,H84B,H84C),
 C85(H85A,H85B,H85C), C86(H86A,H86B,H86C), C87(H87A,H87B,H87C)
;
_olex2_submission_special_instructions 'No special instructions were received'

loop_
_space_group_symop_operation_xyz
'x, y, z'
'x+1/2, -y, z+1/2'

loop_
_atom_site_label
_atom_site_type_symbol
_atom_site_fract_x
_atom_site_fract_y
_atom_site_fract_z
_atom_site_U_iso_or_equiv
_atom_site_adp_type
_atom_site_occupancy
_atom_site_site_symmetry_order
_atom_site_calc_flag
_atom_site_refinement_flags_posn
_atom_site_refinement_flags_adp
_atom_site_refinement_flags_occupancy
_atom_site_disorder_assembly
_atom_site_disorder_group
C1 C 0.6379(5) 1.0273(3) 0.3996(2) 0.0248(14) Uani 1 1 d . . . . .
C2 C 0.5353(5) 1.0432(4) 0.4148(3) 0.0238(14) Uani 1 1 d . . . . .
H2 H 0.514259 1.095505 0.411755 0.029 Uiso 1 1 calc R . . . .
C3 C 0.4580(5) 0.9918(4) 0.4343(3) 0.0227(14) Uani 1 1 d . . . . .
C4 C 0.6910(5) 1.0923(3) 0.3657(3) 0.0310(14) Uani 1 1 d . . . . .
H4A H 0.740049 1.120157 0.397944 0.046 Uiso 1 1 calc GR . . . .
H4B H 0.635719 1.127465 0.345681 0.046 Uiso 1 1 calc GR . . . .
H4C H 0.731328 1.071172 0.331761 0.046 Uiso 1 1 calc GR . . . .
C5 C 0.3425(5) 1.0218(3) 0.4198(3) 0.0256(14) Uani 1 1 d . . . . .
H5A H 0.320275 1.019440 0.372553 0.038 Uiso 1 1 calc GR . . . .
H5B H 0.339265 1.074963 0.434737 0.038 Uiso 1 1 calc GR . . . .
H5C H 0.294306 0.990040 0.442758 0.038 Uiso 1 1 calc GR . . . .
C6 C 0.7764(5) 0.9445(3) 0.3727(3) 0.0301(14) Uani 1 1 d . . . . .
C7 C 0.8810(5) 0.9611(4) 0.3953(3) 0.0362(15) Uani 1 1 d . . . . .
C8 C 0.9604(6) 0.9503(4) 0.3521(4) 0.0440(19) Uani 1 1 d . . . . .
H8 H 1.033326 0.962395 0.366103 0.053 Uiso 1 1 calc R . . . .
C9 C 0.9319(7) 0.9221(4) 0.2900(3) 0.052(2) Uani 1 1 d . . . . .
H9 H 0.985448 0.915330 0.261331 0.062 Uiso 1 1 calc R . . . .
C10 C 0.8275(7) 0.9039(4) 0.2689(3) 0.0473(19) Uani 1 1 d . . . . .
H10 H 0.810115 0.882998 0.226344 0.057 Uiso 1 1 calc R . . . .
C11 C 0.7474(6) 0.9153(4) 0.3082(3) 0.0360(16) Uani 1 1 d . . . . .
C12 C 0.9162(5) 0.9925(4) 0.4623(4) 0.0359(18) Uani 1 1 d . . . . .
H12 H 0.853369 0.990680 0.488216 0.043 Uiso 1 1 calc R . . . .
C13 C 1.0067(5) 0.9445(5) 0.4983(4) 0.054(2) Uani 1 1 d . . . . .
H13A H 0.984265 0.890688 0.498981 0.081 Uiso 1 1 calc GR . . . .
H13B H 1.022516 0.963182 0.543316 0.081 Uiso 1 1 calc GR . . . .
H13C H 1.071088 0.948811 0.475693 0.081 Uiso 1 1 calc GR . . . .
C14 C 0.9555(6) 1.0758(4) 0.4614(4) 0.054(2) Uani 1 1 d . . . . .
H14A H 1.022398 1.078007 0.441013 0.081 Uiso 1 1 calc GR . . . .
H14B H 0.968399 1.095223 0.506340 0.081 Uiso 1 1 calc GR . . . .
H14C H 0.900847 1.107457 0.436267 0.081 Uiso 1 1 calc GR . . . .
C15 C 0.6330(6) 0.8979(4) 0.2814(3) 0.0410(17) Uani 1 1 d . . . . .
H15 H 0.589949 0.893610 0.319290 0.049 Uiso 1 1 calc R . . . .
C16 C 0.6191(6) 0.8226(4) 0.2424(3) 0.054(2) Uani 1 1 d . . . . .
H16A H 0.649177 0.828485 0.200757 0.080 Uiso 1 1 calc GR . . . .
H16B H 0.542524 0.810087 0.233847 0.080 Uiso 1 1 calc GR . . . .
H16C H 0.656664 0.781134 0.267767 0.080 Uiso 1 1 calc GR . . . .
C17 C 0.5860(6) 0.9638(4) 0.2380(3) 0.055(2) Uani 1 1 d . . . . .
H17A H 0.586151 1.010830 0.264074 0.083 Uiso 1 1 calc GR . . . .
H17B H 0.512137 0.951285 0.220261 0.083 Uiso 1 1 calc GR . . . .
H17C H 0.629586 0.971493 0.201906 0.083 Uiso 1 1 calc GR . . . .
C18 C 0.3876(5) 0.8759(3) 0.4707(3) 0.0257(13) Uani 1 1 d . . . . .
C19 C 0.3417(5) 0.8292(4) 0.4206(3) 0.0367(16) Uani 1 1 d . . . . .
C20 C 0.2451(6) 0.7890(4) 0.4311(4) 0.045(2) Uani 1 1 d . . . . .
H20 H 0.210635 0.757673 0.397224 0.054 Uiso 1 1 calc R . . . .
C21 C 0.2025(5) 0.7948(4) 0.4879(4) 0.0505(19) Uani 1 1 d . . . . .
H21 H 0.137918 0.768455 0.493503 0.061 Uiso 1 1 calc R . . . .
C22 C 0.2518(5) 0.8385(4) 0.5377(4) 0.0453(18) Uani 1 1 d . . . . .
H22 H 0.221266 0.840736 0.577839 0.054 Uiso 1 1 calc R . . . .
C23 C 0.3460(6) 0.8803(4) 0.5317(3) 0.0297(17) Uani 1 1 d . . . . .
C24 C 0.3896(6) 0.8191(4) 0.3572(3) 0.0380(19) Uani 1 1 d . . . . .
H24 H 0.464331 0.840141 0.363327 0.046 Uiso 1 1 calc R . . . .
C25 C 0.3963(6) 0.7339(4) 0.3382(3) 0.050(2) Uani 1 1 d . . . . .
H25A H 0.426111 0.704125 0.376415 0.074 Uiso 1 1 calc GR . . . .
H25B H 0.442721 0.728420 0.303214 0.074 Uiso 1 1 calc GR . . . .
H25C H 0.324219 0.714873 0.322797 0.074 Uiso 1 1 calc GR . . . .
C26 C 0.3257(7) 0.8636(4) 0.3006(3) 0.062(2) Uani 1 1 d . . . . .
H26A H 0.359799 0.856564 0.260426 0.093 Uiso 1 1 calc GR . . . .
H26B H 0.324768 0.918239 0.311541 0.093 Uiso 1 1 calc GR . . . .
H26C H 0.251868 0.844182 0.293827 0.093 Uiso 1 1 calc GR . . . .
C27 C 0.3917(5) 0.9295(4) 0.5882(3) 0.0315(14) Uani 1 1 d . . . . .
H27 H 0.469081 0.939057 0.583419 0.038 Uiso 1 1 calc R . . . .
C28 C 0.3353(5) 1.0076(4) 0.5891(3) 0.0433(18) Uani 1 1 d . . . . .
H28A H 0.347315 1.036566 0.549793 0.065 Uiso 1 1 calc GR . . . .
H28B H 0.364612 1.036284 0.628100 0.065 Uiso 1 1 calc GR . . . .
H28C H 0.258122 0.999745 0.590093 0.065 Uiso 1 1 calc GR . . . .
C29 C 0.3859(5) 0.8901(4) 0.6544(3) 0.0472(18) Uani 1 1 d . . . . .
H29A H 0.312167 0.892739 0.665831 0.071 Uiso 1 1 calc GR . . . .
H29B H 0.434288 0.916154 0.688197 0.071 Uiso 1 1 calc GR . . . .
H29C H 0.407477 0.836374 0.651528 0.071 Uiso 1 1 calc GR . . . .
C30 C 0.6982(4) 1.0171(3) 0.6079(3) 0.0267(13) Uani 1 1 d . . . . .
C31 C 0.6208(5) 1.0837(4) 0.5885(3) 0.0365(15) Uani 1 1 d . . . . .
H31A H 0.636288 1.105097 0.546523 0.055 Uiso 1 1 calc GR . . . .
H31B H 0.630038 1.123671 0.622195 0.055 Uiso 1 1 calc GR . . . .
H31C H 0.546653 1.064925 0.584424 0.055 Uiso 1 1 calc GR . . . .
C32 C 0.8140(5) 1.0463(4) 0.6119(3) 0.0393(16) Uani 1 1 d . . . . .
H32A H 0.863682 1.002932 0.619074 0.059 Uiso 1 1 calc GR . . . .
H32B H 0.827396 1.082576 0.648293 0.059 Uiso 1 1 calc GR . . . .
H32C H 0.825174 1.072044 0.570853 0.059 Uiso 1 1 calc GR . . . .
C33 C 0.6780(6) 0.9831(4) 0.6736(3) 0.0407(18) Uani 1 1 d . . . . .
H33A H 0.604390 0.963500 0.670709 0.061 Uiso 1 1 calc GR . . . .
H33B H 0.688111 1.022805 0.707421 0.061 Uiso 1 1 calc GR . . . .
H33C H 0.728667 0.941072 0.684848 0.061 Uiso 1 1 calc GR . . . .
C34 C 0.7649(5) 0.7478(3) 0.4586(3) 0.0263(14) Uani 1 1 d . . . . .
C35 C 0.8629(5) 0.7436(4) 0.4214(3) 0.0351(15) Uani 1 1 d . . . . .
H35A H 0.868849 0.791224 0.396748 0.053 Uiso 1 1 calc GR . . . .
H35B H 0.855376 0.700178 0.390971 0.053 Uiso 1 1 calc GR . . . .
H35C H 0.927540 0.736779 0.452394 0.053 Uiso 1 1 calc GR . . . .
C36 C 0.7468(5) 0.6709(3) 0.4918(3) 0.0298(14) Uani 1 1 d . . . . .
H36A H 0.811574 0.656953 0.520738 0.045 Uiso 1 1 calc GR . . . .
H36B H 0.731420 0.631130 0.458424 0.045 Uiso 1 1 calc GR . . . .
H36C H 0.686043 0.675438 0.517615 0.045 Uiso 1 1 calc GR . . . .
C37 C 0.6635(5) 0.7629(4) 0.4109(3) 0.0329(15) Uani 1 1 d . . . . .
H37A H 0.600384 0.762537 0.434951 0.049 Uiso 1 1 calc GR . . . .
H37B H 0.656025 0.722803 0.377309 0.049 Uiso 1 1 calc GR . . . .
H37C H 0.669544 0.812959 0.390045 0.049 Uiso 1 1 calc GR . . . .
C38 C 0.9442(4) 0.8181(3) 0.6658(3) 0.0254(13) Uani 1 1 d . . . . .
C39 C 0.9552(5) 0.7358(4) 0.6417(3) 0.0245(13) Uani 1 1 d . . . . .
C40 C 0.9129(5) 0.8271(4) 0.7339(3) 0.0308(14) Uani 1 1 d . . . . .
H40A H 0.910781 0.881657 0.744957 0.046 Uiso 1 1 calc GR . . . .
H40B H 0.965737 0.801020 0.765168 0.046 Uiso 1 1 calc GR . . . .
H40C H 0.841871 0.804384 0.736025 0.046 Uiso 1 1 calc GR . . . .
C41 C 1.0430(5) 0.8667(4) 0.6577(3) 0.0329(15) Uani 1 1 d . . . . .
H41A H 1.066397 0.857047 0.614592 0.049 Uiso 1 1 calc GR . . . .
H41B H 1.100992 0.853291 0.691869 0.049 Uiso 1 1 calc GR . . . .
H41C H 1.025052 0.921108 0.661467 0.049 Uiso 1 1 calc GR . . . .
C42 C 1.0679(4) 0.7013(4) 0.6540(3) 0.0328(14) Uani 1 1 d . . . . .
H42A H 1.066422 0.648391 0.638015 0.049 Uiso 1 1 calc GR . . . .
H42B H 1.091902 0.701907 0.701073 0.049 Uiso 1 1 calc GR . . . .
H42C H 1.117517 0.731612 0.630888 0.049 Uiso 1 1 calc GR . . . .
C43 C 0.8744(4) 0.6800(3) 0.6661(3) 0.0273(13) Uani 1 1 d . . . . .
H43A H 0.801759 0.700886 0.656489 0.041 Uiso 1 1 calc GR . . . .
H43B H 0.890986 0.672844 0.713389 0.041 Uiso 1 1 calc GR . . . .
H43C H 0.878794 0.630587 0.643873 0.041 Uiso 1 1 calc GR . . . .
C44 C 0.5861(5) 0.7842(4) 0.6013(3) 0.0274(13) Uani 1 1 d . . . . .
H44 H 0.628075 0.816127 0.631629 0.033 Uiso 1 1 calc R . . . .
C45 C 0.3559(4) 0.5438(3) 0.5879(2) 0.0187(12) Uani 1 1 d . . . . .
C46 C 0.4656(4) 0.5445(3) 0.5860(3) 0.0166(12) Uani 1 1 d . . . . .
H46 H 0.495863 0.593783 0.580917 0.020 Uiso 1 1 calc R . . . .
C47 C 0.5389(5) 0.4840(4) 0.5902(3) 0.0176(13) Uani 1 1 d . . . . .
C48 C 0.3101(4) 0.6201(3) 0.6065(3) 0.0262(13) Uani 1 1 d . . . . .
H48A H 0.231906 0.615974 0.605000 0.039 Uiso 1 1 calc GR . . . .
H48B H 0.327913 0.659616 0.575555 0.039 Uiso 1 1 calc GR . . . .
H48C H 0.340895 0.634182 0.650804 0.039 Uiso 1 1 calc GR . . . .
C49 C 0.6537(5) 0.5057(3) 0.6153(3) 0.0236(14) Uani 1 1 d . . . . .
H49A H 0.665971 0.496793 0.662648 0.035 Uiso 1 1 calc GR . . . .
H49B H 0.665592 0.559917 0.606164 0.035 Uiso 1 1 calc GR . . . .
H49C H 0.703568 0.474193 0.593367 0.035 Uiso 1 1 calc GR . . . .
C50 C 0.1851(4) 0.4838(3) 0.5976(2) 0.0188(11) Uani 1 1 d . . . . .
C51 C 0.0961(5) 0.4971(3) 0.5508(3) 0.0192(13) Uani 1 1 d . . . . .
C52 C -0.0055(5) 0.4960(3) 0.5719(3) 0.0276(13) Uani 1 1 d . . . . .
H52 H -0.066346 0.505938 0.541108 0.033 Uiso 1 1 calc R . . . .
C53 C -0.0211(5) 0.4809(3) 0.6357(3) 0.0280(13) Uani 1 1 d . . . . .
H53 H -0.091625 0.477642 0.648132 0.034 Uiso 1 1 calc R . . . .
C54 C 0.0671(5) 0.4707(4) 0.6815(3) 0.0269(14) Uani 1 1 d . . . . .
H54 H 0.056702 0.461747 0.725950 0.032 Uiso 1 1 calc R . . . .
C55 C 0.1721(4) 0.4733(3) 0.6636(2) 0.0205(12) Uani 1 1 d . . . . .
C56 C 0.1073(4) 0.5159(3) 0.4801(3) 0.0235(12) Uani 1 1 d . . . . .
H56 H 0.172987 0.489568 0.467792 0.028 Uiso 1 1 calc R . . . .
C57 C 0.0113(5) 0.4888(4) 0.4335(3) 0.0341(15) Uani 1 1 d . . . . .
H57A H -0.005223 0.435439 0.443518 0.051 Uiso 1 1 calc GR . . . .
H57B H 0.028382 0.492316 0.388298 0.051 Uiso 1 1 calc GR . . . .
H57C H -0.051059 0.521118 0.438845 0.051 Uiso 1 1 calc GR . . . .
C58 C 0.1208(5) 0.6020(4) 0.4704(3) 0.0393(16) Uani 1 1 d . . . . .
H58A H 0.063259 0.629535 0.489046 0.059 Uiso 1 1 calc GR . . . .
H58B H 0.117327 0.613398 0.423556 0.059 Uiso 1 1 calc GR . . . .
H58C H 0.190509 0.618442 0.492465 0.059 Uiso 1 1 calc GR . . . .
C59 C 0.2637(5) 0.4685(3) 0.7197(3) 0.0277(13) Uani 1 1 d . . . . .
H59 H 0.333308 0.466239 0.700397 0.033 Uiso 1 1 calc R . . . .
C60 C 0.2648(5) 0.5388(4) 0.7631(3) 0.0403(16) Uani 1 1 d . . . . .
H60A H 0.274393 0.584754 0.736976 0.060 Uiso 1 1 calc GR . . . .
H60B H 0.324041 0.534758 0.798328 0.060 Uiso 1 1 calc GR . . . .
H60C H 0.196572 0.542248 0.781906 0.060 Uiso 1 1 calc GR . . . .
C61 C 0.2553(6) 0.3972(4) 0.7628(3) 0.0378(16) Uani 1 1 d . . . . .
H61A H 0.188438 0.399384 0.783284 0.057 Uiso 1 1 calc GR . . . .
H61B H 0.316606 0.395732 0.796932 0.057 Uiso 1 1 calc GR . . . .
H61C H 0.255409 0.350938 0.735773 0.057 Uiso 1 1 calc GR . . . .
C62 C 0.5964(4) 0.3554(3) 0.5967(2) 0.0182(11) Uani 1 1 d . . . . .
C63 C 0.6070(5) 0.3261(4) 0.6607(3) 0.0243(15) Uani 1 1 d . . . . .
C64 C 0.6980(5) 0.2835(3) 0.6818(3) 0.0321(14) Uani 1 1 d . . . . .
H64 H 0.706262 0.263254 0.724929 0.039 Uiso 1 1 calc R . . . .
C65 C 0.7758(5) 0.2702(3) 0.6417(3) 0.0324(14) Uani 1 1 d . . . . .
H65 H 0.840049 0.244371 0.658133 0.039 Uiso 1 1 calc R . . . .
C66 C 0.7610(5) 0.2940(4) 0.5783(3) 0.0296(16) Uani 1 1 d . . . . .
H66 H 0.813391 0.281076 0.550197 0.036 Uiso 1 1 calc R . . . .
C67 C 0.6713(4) 0.3368(3) 0.5532(3) 0.0220(12) Uani 1 1 d . . . . .
C68 C 0.5235(4) 0.3391(3) 0.7074(2) 0.0251(13) Uani 1 1 d . . . . .
H68 H 0.459078 0.362792 0.682086 0.030 Uiso 1 1 calc R . . . .
C69 C 0.4887(5) 0.2637(4) 0.7355(3) 0.0353(15) Uani 1 1 d . . . . .
H69A H 0.472087 0.226689 0.699958 0.053 Uiso 1 1 calc GR . . . .
H69B H 0.424702 0.272229 0.757811 0.053 Uiso 1 1 calc GR . . . .
H69C H 0.546840 0.243713 0.766779 0.053 Uiso 1 1 calc GR . . . .
C70 C 0.5634(5) 0.3940(4) 0.7630(3) 0.0389(16) Uani 1 1 d . . . . .
H70A H 0.509323 0.397970 0.793641 0.058 Uiso 1 1 calc GR . . . .
H70B H 0.575905 0.444701 0.744811 0.058 Uiso 1 1 calc GR . . . .
H70C H 0.630675 0.374428 0.786057 0.058 Uiso 1 1 calc GR . . . .
C71 C 0.6601(5) 0.3601(4) 0.4829(3) 0.0281(16) Uani 1 1 d . . . . .
H71 H 0.586024 0.380979 0.471568 0.034 Uiso 1 1 calc R . . . .
C72 C 0.7404(5) 0.4224(4) 0.4676(3) 0.0341(15) Uani 1 1 d . . . . .
H72A H 0.728165 0.468863 0.492446 0.051 Uiso 1 1 calc GR . . . .
H72B H 0.730369 0.433943 0.420658 0.051 Uiso 1 1 calc GR . . . .
H72C H 0.813810 0.404035 0.479925 0.051 Uiso 1 1 calc GR . . . .
C73 C 0.6734(5) 0.2910(4) 0.4377(3) 0.0390(16) Uani 1 1 d . . . . .
H73A H 0.748933 0.275209 0.442071 0.059 Uiso 1 1 calc GR . . . .
H73B H 0.650652 0.305488 0.392182 0.059 Uiso 1 1 calc GR . . . .
H73C H 0.629093 0.248281 0.450091 0.059 Uiso 1 1 calc GR . . . .
C74 C 0.4022(4) 0.4777(3) 0.3910(2) 0.0239(12) Uani 1 1 d . . . . .
C75 C 0.4449(5) 0.4200(4) 0.3446(3) 0.0355(15) Uani 1 1 d . . . . .
H75A H 0.514084 0.399822 0.364343 0.053 Uiso 1 1 calc GR . . . .
H75B H 0.454441 0.445303 0.303081 0.053 Uiso 1 1 calc GR . . . .
H75C H 0.393618 0.377710 0.336412 0.053 Uiso 1 1 calc GR . . . .
C76 C 0.4887(4) 0.5373(3) 0.4136(3) 0.0285(14) Uani 1 1 d . . . . .
H76A H 0.457843 0.576790 0.439677 0.043 Uiso 1 1 calc GR . . . .
H76B H 0.514979 0.560967 0.375257 0.043 Uiso 1 1 calc GR . . . .
H76C H 0.548391 0.512052 0.440221 0.043 Uiso 1 1 calc GR . . . .
C77 C 0.3019(5) 0.5173(4) 0.3569(3) 0.0337(16) Uani 1 1 d . . . . .
H77A H 0.245777 0.478976 0.345181 0.050 Uiso 1 1 calc GR . . . .
H77B H 0.319791 0.542952 0.317144 0.050 Uiso 1 1 calc GR . . . .
H77C H 0.275889 0.555246 0.386474 0.050 Uiso 1 1 calc GR . . . .
C78 C 0.1887(4) 0.2713(3) 0.5488(2) 0.0175(12) Uani 1 1 d . . . . .
C79 C 0.0709(4) 0.2836(3) 0.5606(3) 0.0243(12) Uani 1 1 d . . . . .
H79A H 0.058963 0.337982 0.569357 0.036 Uiso 1 1 calc GR . . . .
H79B H 0.055017 0.253010 0.598299 0.036 Uiso 1 1 calc GR . . . .
H79C H 0.023623 0.267705 0.521699 0.036 Uiso 1 1 calc GR . . . .
C80 C 0.2622(4) 0.2915(3) 0.6116(2) 0.0231(12) Uani 1 1 d . . . . .
H80A H 0.336485 0.277710 0.606189 0.035 Uiso 1 1 calc GR . . . .
H80B H 0.239106 0.263091 0.648653 0.035 Uiso 1 1 calc GR . . . .
H80C H 0.257980 0.346680 0.620025 0.035 Uiso 1 1 calc GR . . . .
C81 C 0.2071(5) 0.1865(3) 0.5352(3) 0.0244(13) Uani 1 1 d . . . . .
H81A H 0.161459 0.171085 0.495475 0.037 Uiso 1 1 calc GR . . . .
H81B H 0.188930 0.155802 0.572285 0.037 Uiso 1 1 calc GR . . . .
H81C H 0.282624 0.178326 0.529090 0.037 Uiso 1 1 calc GR . . . .
C82 C 0.1130(4) 0.3209(3) 0.3204(3) 0.0243(13) Uani 1 1 d . . . . .
C83 C 0.0466(5) 0.2565(4) 0.3477(3) 0.0303(15) Uani 1 1 d . . . . .
C84 C 0.2045(6) 0.2904(5) 0.2870(3) 0.058(2) Uani 1 1 d . . . . .
H84A H 0.251342 0.332795 0.277173 0.087 Uiso 1 1 calc GR . . . .
H84B H 0.176238 0.264862 0.246144 0.087 Uiso 1 1 calc GR . . . .
H84C H 0.245677 0.253490 0.315733 0.087 Uiso 1 1 calc GR . . . .
C85 C 0.0508(6) 0.3774(4) 0.2754(3) 0.050(2) Uani 1 1 d . . . . .
H85A H -0.007200 0.399646 0.297544 0.074 Uiso 1 1 calc GR . . . .
H85B H 0.020099 0.351101 0.235523 0.074 Uiso 1 1 calc GR . . . .
H85C H 0.098928 0.418286 0.263995 0.074 Uiso 1 1 calc GR . . . .
C86 C -0.0698(5) 0.2810(5) 0.3538(3) 0.053(2) Uani 1 1 d . . . . .
H86A H -0.103006 0.243987 0.381166 0.079 Uiso 1 1 calc GR . . . .
H86B H -0.110483 0.282679 0.310240 0.079 Uiso 1 1 calc GR . . . .
H86C H -0.069906 0.331909 0.373949 0.079 Uiso 1 1 calc GR . . . .
C87 C 0.0450(7) 0.1817(4) 0.3110(3) 0.057(2) Uani 1 1 d . . . . .
H87A H 0.115591 0.157194 0.319085 0.086 Uiso 1 1 calc GR . . . .
H87B H 0.027949 0.191421 0.264044 0.086 Uiso 1 1 calc GR . . . .
H87C H -0.009611 0.147918 0.326052 0.086 Uiso 1 1 calc GR . . . .
C88 C 0.4351(4) 0.2309(3) 0.4698(3) 0.0256(13) Uani 1 1 d . . . . .
H88 H 0.471458 0.185061 0.484146 0.031 Uiso 1 1 calc R . . . .
N1 N 0.6889(4) 0.9599(3) 0.4125(2) 0.0218(11) Uani 1 1 d . . . . .
N2 N 0.4800(4) 0.9231(3) 0.4596(2) 0.0195(11) Uani 1 1 d . . . . .
N3 N 0.6820(4) 0.9572(3) 0.5578(2) 0.0195(10) Uani 1 1 d . . . . .
N4 N 0.7768(4) 0.8144(3) 0.5068(2) 0.0206(11) Uani 1 1 d . . . . .
N5 N 0.2937(3) 0.4810(3) 0.5771(2) 0.0161(10) Uani 1 1 d . . . . .
N6 N 0.5113(3) 0.4109(3) 0.5777(2) 0.0172(10) Uani 1 1 d . . . . .
N7 N 0.3730(3) 0.4365(3) 0.4483(2) 0.0196(10) Uani 1 1 d . . . . .
N8 N 0.2154(4) 0.3229(3) 0.4954(2) 0.0162(11) Uani 1 1 d . . . . .
O1 O 0.8565(3) 0.8480(2) 0.61947(18) 0.0225(9) Uani 1 1 d . . . . .
O2 O 0.9269(3) 0.7443(2) 0.57140(17) 0.0230(9) Uani 1 1 d . . . . .
O3 O 0.5662(3) 0.8095(2) 0.54210(17) 0.0221(8) Uani 1 1 d . . . . .
O4 O 0.5567(4) 0.7244(3) 0.6216(2) 0.0437(12) Uani 1 1 d . . . . .
O5 O 0.1623(3) 0.3593(2) 0.37911(17) 0.0236(10) Uani 1 1 d . . . . .
O6 O 0.0961(3) 0.2476(2) 0.41422(18) 0.0312(10) Uani 1 1 d . . . . .
O7 O 0.4374(3) 0.2851(2) 0.51286(17) 0.0209(8) Uani 1 1 d . . . . .
O8 O 0.3933(3) 0.2305(3) 0.4142(2) 0.0367(11) Uani 1 1 d . . . . .
Nb1 Nb 0.65226(3) 0.88986(3) 0.49561(2) 0.01646(13) Uani 1 1 d . . . . .
Nb2 Nb 0.35205(3) 0.38625(3) 0.51814(2) 0.01379(12) Uani 1 1 d . . . . .
B1 B 0.8528(5) 0.8034(4) 0.5636(3) 0.0192(15) Uani 1 1 d . . . . .
B2 B 0.1604(5) 0.3101(4) 0.4304(3) 0.0185(15) Uani 1 1 d . . . . .

loop_
_atom_site_aniso_label
_atom_site_aniso_U_11
_atom_site_aniso_U_22
_atom_site_aniso_U_33
_atom_site_aniso_U_23
_atom_site_aniso_U_13
_atom_site_aniso_U_12
C1 0.037(4) 0.025(4) 0.013(3) 0.004(2) 0.007(2) 0.007(3)
C2 0.034(4) 0.014(3) 0.022(3) 0.002(2) -0.003(3) 0.005(3)
C3 0.030(4) 0.017(3) 0.019(3) -0.002(2) -0.004(2) 0.001(3)
C4 0.037(4) 0.020(3) 0.038(3) 0.005(3) 0.012(3) 0.003(3)
C5 0.025(3) 0.015(3) 0.033(3) 0.007(3) -0.009(3) 0.000(3)
C6 0.038(4) 0.022(3) 0.033(3) 0.012(3) 0.016(3) 0.010(3)
C7 0.038(4) 0.033(4) 0.041(4) 0.014(3) 0.018(3) 0.007(3)
C8 0.039(4) 0.033(4) 0.063(5) 0.018(4) 0.021(4) 0.008(3)
C9 0.074(6) 0.035(4) 0.054(5) 0.005(3) 0.042(4) 0.013(4)
C10 0.073(6) 0.036(4) 0.037(4) 0.014(3) 0.023(4) 0.015(4)
C11 0.061(5) 0.028(4) 0.023(3) 0.005(3) 0.024(3) 0.018(3)
C12 0.018(4) 0.034(5) 0.056(5) 0.014(4) 0.005(3) -0.010(3)
C13 0.038(4) 0.056(5) 0.069(5) 0.022(4) 0.007(4) -0.002(4)
C14 0.048(4) 0.045(5) 0.067(5) 0.017(4) 0.001(4) -0.015(4)
C15 0.067(5) 0.037(4) 0.018(3) 0.001(3) 0.000(3) 0.014(3)
C16 0.088(6) 0.045(5) 0.029(3) -0.005(3) 0.008(3) 0.016(4)
C17 0.081(6) 0.055(5) 0.028(3) 0.008(3) 0.000(4) 0.016(4)
C18 0.022(3) 0.013(3) 0.040(3) 0.007(2) -0.007(2) -0.004(2)
C19 0.031(4) 0.026(4) 0.048(4) 0.010(3) -0.017(3) 0.000(3)
C20 0.040(5) 0.021(4) 0.068(5) 0.005(4) -0.022(4) -0.005(4)
C21 0.025(4) 0.039(4) 0.087(6) 0.001(4) 0.002(4) -0.010(3)
C22 0.029(4) 0.035(4) 0.074(5) 0.010(4) 0.014(3) 0.008(3)
C23 0.016(3) 0.029(4) 0.044(4) 0.013(3) 0.005(3) 0.003(3)
C24 0.048(5) 0.025(4) 0.036(4) -0.001(3) -0.020(3) 0.002(4)
C25 0.071(5) 0.027(4) 0.042(4) 0.003(3) -0.030(4) -0.003(4)
C26 0.102(7) 0.031(4) 0.045(4) -0.007(3) -0.026(4) 0.014(4)
C27 0.030(3) 0.031(4) 0.035(3) 0.004(3) 0.010(3) 0.006(3)
C28 0.046(4) 0.047(5) 0.038(4) 0.001(3) 0.013(3) 0.018(3)
C29 0.038(4) 0.066(5) 0.040(4) 0.021(3) 0.017(3) 0.012(4)
C30 0.026(3) 0.022(3) 0.031(3) -0.007(2) -0.003(2) 0.005(3)
C31 0.032(4) 0.032(4) 0.043(4) -0.011(3) -0.007(3) 0.009(3)
C32 0.035(4) 0.034(4) 0.045(4) -0.017(3) -0.010(3) -0.006(3)
C33 0.046(4) 0.049(5) 0.026(3) -0.014(3) -0.004(3) 0.006(4)
C34 0.042(4) 0.013(3) 0.022(3) -0.002(2) -0.001(3) 0.004(3)
C35 0.051(4) 0.030(4) 0.026(3) -0.002(3) 0.011(3) 0.013(3)
C36 0.039(4) 0.018(3) 0.030(3) 0.005(2) -0.005(3) 0.004(3)
C37 0.045(4) 0.026(4) 0.025(3) -0.008(3) -0.011(3) 0.006(3)
C38 0.023(3) 0.022(3) 0.030(3) -0.001(2) -0.001(2) 0.001(3)
C39 0.018(3) 0.035(4) 0.021(3) 0.003(3) 0.002(2) 0.007(3)
C40 0.033(4) 0.033(4) 0.026(3) -0.005(3) -0.001(3) 0.004(3)
C41 0.024(3) 0.037(4) 0.036(3) 0.000(3) -0.004(3) -0.006(3)
C42 0.028(3) 0.033(4) 0.036(3) 0.007(3) -0.002(3) 0.007(3)
C43 0.029(3) 0.025(3) 0.028(3) -0.001(2) 0.003(2) 0.004(3)
C44 0.029(3) 0.026(4) 0.027(3) 0.004(3) 0.002(2) -0.003(3)
C45 0.023(3) 0.015(3) 0.019(3) -0.002(2) 0.005(2) 0.004(2)
C46 0.015(3) 0.012(3) 0.024(3) -0.002(2) 0.003(2) 0.000(2)
C47 0.013(3) 0.021(3) 0.018(3) 0.000(2) 0.001(2) -0.001(2)
C48 0.021(3) 0.022(3) 0.035(3) -0.004(3) 0.004(2) 0.002(2)
C49 0.020(3) 0.015(3) 0.034(3) -0.004(3) -0.004(3) -0.004(2)
C50 0.017(3) 0.012(3) 0.027(3) -0.004(2) 0.004(2) 0.001(2)
C51 0.023(3) 0.010(3) 0.025(3) -0.005(2) 0.003(3) 0.001(3)
C52 0.025(3) 0.025(3) 0.032(3) -0.009(2) 0.000(2) 0.004(3)
C53 0.019(3) 0.024(3) 0.043(3) -0.011(3) 0.009(3) 0.000(3)
C54 0.025(3) 0.032(4) 0.024(3) -0.002(3) 0.006(2) 0.001(3)
C55 0.017(3) 0.019(3) 0.026(3) -0.006(2) 0.004(2) 0.001(2)
C56 0.018(3) 0.020(3) 0.031(3) 0.005(2) -0.002(2) 0.002(2)
C57 0.026(3) 0.044(4) 0.031(3) -0.004(3) 0.001(3) 0.001(3)
C58 0.046(4) 0.030(4) 0.039(3) 0.010(3) -0.003(3) -0.007(3)
C59 0.029(3) 0.028(4) 0.026(3) -0.001(2) 0.002(2) 0.003(3)
C60 0.042(4) 0.042(4) 0.035(3) -0.014(3) -0.005(3) -0.006(3)
C61 0.047(4) 0.043(4) 0.023(3) -0.005(3) 0.000(3) 0.006(3)
C62 0.010(3) 0.016(3) 0.027(3) -0.003(2) -0.002(2) 0.000(2)
C63 0.024(3) 0.020(4) 0.027(3) -0.003(3) -0.008(3) 0.001(3)
C64 0.029(3) 0.024(3) 0.041(3) 0.010(3) -0.011(3) -0.001(3)
C65 0.019(3) 0.026(4) 0.049(4) 0.004(3) -0.005(3) 0.011(3)
C66 0.017(3) 0.028(4) 0.044(4) -0.003(3) 0.005(3) 0.005(3)
C67 0.017(3) 0.016(3) 0.031(3) -0.010(2) -0.001(2) -0.004(2)
C68 0.022(3) 0.032(4) 0.020(3) -0.004(2) -0.004(2) 0.000(3)
C69 0.034(4) 0.040(4) 0.031(3) 0.007(3) -0.002(3) 0.001(3)
C70 0.039(4) 0.046(4) 0.030(3) -0.013(3) -0.003(3) -0.007(3)
C71 0.013(3) 0.038(4) 0.033(4) -0.014(3) -0.001(3) 0.009(3)
C72 0.025(3) 0.042(4) 0.035(3) 0.000(3) 0.003(3) -0.006(3)
C73 0.029(4) 0.043(4) 0.047(4) -0.016(3) 0.009(3) -0.001(3)
C74 0.028(3) 0.027(3) 0.017(3) 0.003(2) 0.007(2) -0.003(3)
C75 0.041(4) 0.042(4) 0.025(3) 0.000(3) 0.009(3) -0.009(3)
C76 0.024(3) 0.031(4) 0.031(3) 0.011(3) 0.005(2) -0.010(3)
C77 0.028(4) 0.040(4) 0.031(3) 0.019(3) -0.002(3) -0.006(3)
C78 0.020(3) 0.015(3) 0.016(2) 0.001(2) 0.000(2) -0.004(2)
C79 0.023(3) 0.025(3) 0.026(3) 0.002(2) 0.005(2) 0.002(2)
C80 0.030(3) 0.022(3) 0.017(3) 0.010(2) 0.002(2) -0.006(3)
C81 0.027(3) 0.021(3) 0.026(3) 0.000(2) 0.004(2) 0.000(3)
C82 0.023(3) 0.031(4) 0.018(3) -0.002(2) -0.001(2) -0.011(3)
C83 0.040(4) 0.033(4) 0.017(3) -0.009(3) 0.000(3) -0.008(3)
C84 0.044(4) 0.096(7) 0.035(4) -0.031(4) 0.012(3) -0.017(4)
C85 0.064(5) 0.046(5) 0.033(3) 0.004(3) -0.019(3) -0.011(4)
C86 0.040(4) 0.072(6) 0.046(4) 0.000(4) 0.007(3) -0.011(4)
C87 0.087(6) 0.039(5) 0.041(4) -0.004(3) -0.010(4) -0.016(4)
C88 0.019(3) 0.022(3) 0.037(3) -0.002(3) 0.009(3) 0.004(2)
N1 0.029(3) 0.018(3) 0.020(2) 0.0016(19) 0.007(2) 0.002(2)
N2 0.018(3) 0.017(3) 0.022(2) 0.001(2) -0.0037(19) -0.002(2)
N3 0.018(3) 0.021(3) 0.019(2) -0.0005(19) -0.0009(18) 0.006(2)
N4 0.026(3) 0.018(3) 0.019(2) 0.005(2) 0.005(2) 0.001(2)
N5 0.011(2) 0.013(3) 0.024(2) 0.0004(19) 0.0016(18) 0.0033(19)
N6 0.014(2) 0.018(3) 0.019(2) -0.0015(19) 0.0018(18) -0.0014(19)
N7 0.014(2) 0.021(3) 0.023(2) -0.0019(19) 0.0004(18) 0.000(2)
N8 0.013(2) 0.019(3) 0.017(2) 0.0001(19) 0.0005(18) -0.004(2)
O1 0.020(2) 0.022(2) 0.024(2) -0.0004(17) -0.0057(16) 0.0002(18)
O2 0.023(2) 0.026(2) 0.020(2) 0.0026(17) 0.0019(16) 0.0033(18)
O3 0.017(2) 0.023(2) 0.026(2) 0.0069(17) -0.0011(16) -0.0013(17)
O4 0.061(3) 0.030(3) 0.038(2) 0.012(2) -0.002(2) -0.011(2)
O5 0.025(2) 0.027(2) 0.0177(19) 0.0000(17) -0.0037(16) -0.0086(18)
O6 0.037(3) 0.035(3) 0.020(2) -0.0017(18) -0.0060(18) -0.015(2)
O7 0.0165(19) 0.019(2) 0.0267(19) -0.0044(16) 0.0004(15) -0.0002(16)
O8 0.038(3) 0.041(3) 0.030(2) -0.008(2) -0.001(2) -0.002(2)
Nb1 0.0178(3) 0.0146(3) 0.0164(3) 0.0012(2) -0.0008(2) 0.0000(2)
Nb2 0.0125(3) 0.0144(3) 0.0141(2) -0.0004(2) -0.00012(19) -0.0004(2)
B1 0.019(3) 0.015(4) 0.025(3) 0.002(3) 0.008(3) -0.006(3)
B2 0.012(3) 0.020(4) 0.024(3) -0.004(3) 0.002(3) 0.002(3)

loop_
_atom_type_symbol
_atom_type_description
_atom_type_scat_dispersion_real
_atom_type_scat_dispersion_imag
_atom_type_scat_source
C C 0.0033 0.0016 'International Tables Vol C Tables 4.2.6.8 and 6.1.1.4'
H H 0.0000 0.0000 'International Tables Vol C Tables 4.2.6.8 and 6.1.1.4'
N N 0.0061 0.0033 'International Tables Vol C Tables 4.2.6.8 and 6.1.1.4'
O O 0.0106 0.0060 'International Tables Vol C Tables 4.2.6.8 and 6.1.1.4'
Nb Nb -2.0727 0.6215 'International Tables Vol C Tables 4.2.6.8 and 6.1.1.4'
B B 0.0013 0.0007 'International Tables Vol C Tables 4.2.6.8 and 6.1.1.4'

loop_
_geom_angle_atom_site_label_1
_geom_angle_atom_site_label_2
_geom_angle_atom_site_label_3
_geom_angle
_geom_angle_site_symmetry_1
_geom_angle_site_symmetry_3
_geom_angle_publ_flag
C2 C1 C4 114.8(5) . . ?
N1 C1 C2 124.1(6) . . ?
N1 C1 C4 121.1(5) . . ?
C1 C2 H2 115.8 . . ?
C1 C2 C3 128.4(6) . . ?
C3 C2 H2 115.8 . . ?
C2 C3 C5 113.0(5) . . ?
N2 C3 C2 124.6(6) . . ?
N2 C3 C5 122.3(6) . . ?
C1 C4 H4A 109.5 . . ?
C1 C4 H4B 109.5 . . ?
C1 C4 H4C 109.5 . . ?
H4A C4 H4B 109.5 . . ?
H4A C4 H4C 109.5 . . ?
H4B C4 H4C 109.5 . . ?
C3 C5 H5A 109.5 . . ?
C3 C5 H5B 109.5 . . ?
C3 C5 H5C 109.5 . . ?
H5A C5 H5B 109.5 . . ?
H5A C5 H5C 109.5 . . ?
H5B C5 H5C 109.5 . . ?
C7 C6 C11 121.6(6) . . ?
C7 C6 N1 121.2(5) . . ?
C11 C6 N1 117.2(5) . . ?
C6 C7 C8 118.0(6) . . ?
C6 C7 C12 123.9(6) . . ?
C8 C7 C12 118.0(6) . . ?
C7 C8 H8 119.9 . . ?
C9 C8 C7 120.1(7) . . ?
C9 C8 H8 119.9 . . ?
C8 C9 H9 119.5 . . ?
C10 C9 C8 121.0(6) . . ?
C10 C9 H9 119.5 . . ?
C9 C10 H10 119.5 . . ?
C9 C10 C11 121.1(7) . . ?
C11 C10 H10 119.5 . . ?
C6 C11 C15 122.9(5) . . ?
C10 C11 C6 118.2(7) . . ?
C10 C11 C15 118.9(6) . . ?
C7 C12 H12 108.1 . . ?
C7 C12 C13 111.6(6) . . ?
C7 C12 C14 113.2(6) . . ?
C13 C12 H12 108.1 . . ?
C13 C12 C14 107.6(6) . . ?
C14 C12 H12 108.1 . . ?
C12 C13 H13A 109.5 . . ?
C12 C13 H13B 109.5 . . ?
C12 C13 H13C 109.5 . . ?
H13A C13 H13B 109.5 . . ?
H13A C13 H13C 109.5 . . ?
H13B C13 H13C 109.5 . . ?
C12 C14 H14A 109.5 . . ?
C12 C14 H14B 109.5 . . ?
C12 C14 H14C 109.5 . . ?
H14A C14 H14B 109.5 . . ?
H14A C14 H14C 109.5 . . ?
H14B C14 H14C 109.5 . . ?
C11 C15 H15 107.7 . . ?
C11 C15 C16 114.2(6) . . ?
C11 C15 C17 110.4(6) . . ?
C16 C15 H15 107.7 . . ?
C17 C15 H15 107.7 . . ?
C17 C15 C16 109.0(5) . . ?
C15 C16 H16A 109.5 . . ?
C15 C16 H16B 109.5 . . ?
C15 C16 H16C 109.5 . . ?
H16A C16 H16B 109.5 . . ?
H16A C16 H16C 109.5 . . ?
H16B C16 H16C 109.5 . . ?
C15 C17 H17A 109.5 . . ?
C15 C17 H17B 109.5 . . ?
C15 C17 H17C 109.5 . . ?
H17A C17 H17B 109.5 . . ?
H17A C17 H17C 109.5 . . ?
H17B C17 H17C 109.5 . . ?
C19 C18 C23 121.7(6) . . ?
C19 C18 N2 119.1(5) . . ?
C23 C18 N2 119.2(5) . . ?
C18 C19 C20 117.5(7) . . ?
C18 C19 C24 122.6(6) . . ?
C20 C19 C24 120.0(6) . . ?
C19 C20 H20 119.4 . . ?
C21 C20 C19 121.3(7) . . ?
C21 C20 H20 119.4 . . ?
C20 C21 H21 119.9 . . ?
C20 C21 C22 120.3(7) . . ?
C22 C21 H21 119.9 . . ?
C21 C22 H22 118.8 . . ?
C21 C22 C23 122.4(7) . . ?
C23 C22 H22 118.8 . . ?
C18 C23 C27 124.7(6) . . ?
C22 C23 C18 116.7(6) . . ?
C22 C23 C27 118.5(6) . . ?
C19 C24 H24 108.0 . . ?
C19 C24 C25 111.7(6) . . ?
C19 C24 C26 111.7(6) . . ?
C25 C24 H24 108.0 . . ?
C25 C24 C26 109.3(5) . . ?
C26 C24 H24 108.0 . . ?
C24 C25 H25A 109.5 . . ?
C24 C25 H25B 109.5 . . ?
C24 C25 H25C 109.5 . . ?
H25A C25 H25B 109.5 . . ?
H25A C25 H25C 109.5 . . ?
H25B C25 H25C 109.5 . . ?
C24 C26 H26A 109.5 . . ?
C24 C26 H26B 109.5 . . ?
C24 C26 H26C 109.5 . . ?
H26A C26 H26B 109.5 . . ?
H26A C26 H26C 109.5 . . ?
H26B C26 H26C 109.5 . . ?
C23 C27 H27 107.9 . . ?
C23 C27 C28 112.4(5) . . ?
C23 C27 C29 112.2(6) . . ?
C28 C27 H27 107.9 . . ?
C29 C27 H27 107.9 . . ?
C29 C27 C28 108.5(5) . . ?
C27 C28 H28A 109.5 . . ?
C27 C28 H28B 109.5 . . ?
C27 C28 H28C 109.5 . . ?
H28A C28 H28B 109.5 . . ?
H28A C28 H28C 109.5 . . ?
H28B C28 H28C 109.5 . . ?
C27 C29 H29A 109.5 . . ?
C27 C29 H29B 109.5 . . ?
C27 C29 H29C 109.5 . . ?
H29A C29 H29B 109.5 . . ?
H29A C29 H29C 109.5 . . ?
H29B C29 H29C 109.5 . . ?
C32 C30 C31 109.2(5) . . ?
C33 C30 C31 111.2(5) . . ?
C33 C30 C32 109.5(5) . . ?
N3 C30 C31 108.9(4) . . ?
N3 C30 C32 109.2(5) . . ?
N3 C30 C33 108.8(5) . . ?
C30 C31 H31A 109.5 . . ?
C30 C31 H31B 109.5 . . ?
C30 C31 H31C 109.5 . . ?
H31A C31 H31B 109.5 . . ?
H31A C31 H31C 109.5 . . ?
H31B C31 H31C 109.5 . . ?
C30 C32 H32A 109.5 . . ?
C30 C32 H32B 109.5 . . ?
C30 C32 H32C 109.5 . . ?
H32A C32 H32B 109.5 . . ?
H32A C32 H32C 109.5 . . ?
H32B C32 H32C 109.5 . . ?
C30 C33 H33A 109.5 . . ?
C30 C33 H33B 109.5 . . ?
C30 C33 H33C 109.5 . . ?
H33A C33 H33B 109.5 . . ?
H33A C33 H33C 109.5 . . ?
H33B C33 H33C 109.5 . . ?
C35 C34 C36 110.6(5) . . ?
C35 C34 C37 110.1(5) . . ?
C35 C34 N4 109.8(5) . . ?
C36 C34 C37 106.4(5) . . ?
N4 C34 C36 112.7(4) . . ?
N4 C34 C37 107.3(5) . . ?
C34 C35 H35A 109.5 . . ?
C34 C35 H35B 109.5 . . ?
C34 C35 H35C 109.5 . . ?
H35A C35 H35B 109.5 . . ?
H35A C35 H35C 109.5 . . ?
H35B C35 H35C 109.5 . . ?
C34 C36 H36A 109.5 . . ?
C34 C36 H36B 109.5 . . ?
C34 C36 H36C 109.5 . . ?
H36A C36 H36B 109.5 . . ?
H36A C36 H36C 109.5 . . ?
H36B C36 H36C 109.5 . . ?
C34 C37 H37A 109.5 . . ?
C34 C37 H37B 109.5 . . ?
C34 C37 H37C 109.5 . . ?
H37A C37 H37B 109.5 . . ?
H37A C37 H37C 109.5 . . ?
H37B C37 H37C 109.5 . . ?
C40 C38 C39 116.2(5) . . ?
C40 C38 C41 110.2(5) . . ?
C41 C38 C39 112.5(5) . . ?
O1 C38 C39 102.2(4) . . ?
O1 C38 C40 108.2(5) . . ?
O1 C38 C41 106.8(4) . . ?
C42 C39 C38 115.5(5) . . ?
C42 C39 C43 109.2(5) . . ?
C43 C39 C38 113.8(5) . . ?
O2 C39 C38 101.8(4) . . ?
O2 C39 C42 108.7(4) . . ?
O2 C39 C43 107.1(5) . . ?
C38 C40 H40A 109.5 . . ?
C38 C40 H40B 109.5 . . ?
C38 C40 H40C 109.5 . . ?
H40A C40 H40B 109.5 . . ?
H40A C40 H40C 109.5 . . ?
H40B C40 H40C 109.5 . . ?
C38 C41 H41A 109.5 . . ?
C38 C41 H41B 109.5 . . ?
C38 C41 H41C 109.5 . . ?
H41A C41 H41B 109.5 . . ?
H41A C41 H41C 109.5 . . ?
H41B C41 H41C 109.5 . . ?
C39 C42 H42A 109.5 . . ?
C39 C42 H42B 109.5 . . ?
C39 C42 H42C 109.5 . . ?
H42A C42 H42B 109.5 . . ?
H42A C42 H42C 109.5 . . ?
H42B C42 H42C 109.5 . . ?
C39 C43 H43A 109.5 . . ?
C39 C43 H43B 109.5 . . ?
C39 C43 H43C 109.5 . . ?
H43A C43 H43B 109.5 . . ?
H43A C43 H43C 109.5 . . ?
H43B C43 H43C 109.5 . . ?
O3 C44 H44 116.8 . . ?
O4 C44 H44 116.8 . . ?
O4 C44 O3 126.3(6) . . ?
C46 C45 C48 114.0(5) . . ?
N5 C45 C46 124.2(5) . . ?
N5 C45 C48 121.8(5) . . ?
C45 C46 H46 115.0 . . ?
C45 C46 C47 130.0(6) . . ?
C47 C46 H46 115.0 . . ?
C46 C47 C49 115.1(5) . . ?
N6 C47 C46 123.6(5) . . ?
N6 C47 C49 121.1(5) . . ?
C45 C48 H48A 109.5 . . ?
C45 C48 H48B 109.5 . . ?
C45 C48 H48C 109.5 . . ?
H48A C48 H48B 109.5 . . ?
H48A C48 H48C 109.5 . . ?
H48B C48 H48C 109.5 . . ?
C47 C49 H49A 109.5 . . ?
C47 C49 H49B 109.5 . . ?
C47 C49 H49C 109.5 . . ?
H49A C49 H49B 109.5 . . ?
H49A C49 H49C 109.5 . . ?
H49B C49 H49C 109.5 . . ?
C51 C50 N5 119.7(5) . . ?
C55 C50 C51 120.9(5) . . ?
C55 C50 N5 119.3(4) . . ?
C50 C51 C56 122.7(5) . . ?
C52 C51 C50 117.8(5) . . ?
C52 C51 C56 119.5(5) . . ?
C51 C52 H52 118.8 . . ?
C53 C52 C51 122.4(5) . . ?
C53 C52 H52 118.8 . . ?
C52 C53 H53 120.4 . . ?
C52 C53 C54 119.2(5) . . ?
C54 C53 H53 120.4 . . ?
C53 C54 H54 119.5 . . ?
C53 C54 C55 121.1(5) . . ?
C55 C54 H54 119.5 . . ?
C50 C55 C54 118.4(5) . . ?
C50 C55 C59 125.2(5) . . ?
C54 C55 C59 116.3(5) . . ?
C51 C56 H56 108.2 . . ?
C51 C56 C57 112.5(5) . . ?
C51 C56 C58 111.2(5) . . ?
C57 C56 H56 108.2 . . ?
C57 C56 C58 108.4(5) . . ?
C58 C56 H56 108.2 . . ?
C56 C57 H57A 109.5 . . ?
C56 C57 H57B 109.5 . . ?
C56 C57 H57C 109.5 . . ?
H57A C57 H57B 109.5 . . ?
H57A C57 H57C 109.5 . . ?
H57B C57 H57C 109.5 . . ?
C56 C58 H58A 109.5 . . ?
C56 C58 H58B 109.5 . . ?
C56 C58 H58C 109.5 . . ?
H58A C58 H58B 109.5 . . ?
H58A C58 H58C 109.5 . . ?
H58B C58 H58C 109.5 . . ?
C55 C59 H59 108.4 . . ?
C55 C59 C61 112.5(5) . . ?
C60 C59 C55 110.8(5) . . ?
C60 C59 H59 108.4 . . ?
C60 C59 C61 108.1(5) . . ?
C61 C59 H59 108.4 . . ?
C59 C60 H60A 109.5 . . ?
C59 C60 H60B 109.5 . . ?
C59 C60 H60C 109.5 . . ?
H60A C60 H60B 109.5 . . ?
H60A C60 H60C 109.5 . . ?
H60B C60 H60C 109.5 . . ?
C59 C61 H61A 109.5 . . ?
C59 C61 H61B 109.5 . . ?
C59 C61 H61C 109.5 . . ?
H61A C61 H61B 109.5 . . ?
H61A C61 H61C 109.5 . . ?
H61B C61 H61C 109.5 . . ?
C63 C62 C67 120.9(5) . . ?
C63 C62 N6 118.7(5) . . ?
C67 C62 N6 120.1(5) . . ?
C62 C63 C68 122.8(5) . . ?
C64 C63 C62 118.3(6) . . ?
C64 C63 C68 118.9(5) . . ?
C63 C64 H64 119.3 . . ?
C65 C64 C63 121.4(6) . . ?
C65 C64 H64 119.3 . . ?
C64 C65 H65 120.1 . . ?
C66 C65 C64 119.8(5) . . ?
C66 C65 H65 120.1 . . ?
C65 C66 H66 118.9 . . ?
C65 C66 C67 122.2(6) . . ?
C67 C66 H66 118.9 . . ?
C62 C67 C71 123.9(5) . . ?
C66 C67 C62 117.0(5) . . ?
C66 C67 C71 119.1(5) . . ?
C63 C68 H68 107.8 . . ?
C63 C68 C69 111.2(5) . . ?
C63 C68 C70 112.1(5) . . ?
C69 C68 H68 107.8 . . ?
C69 C68 C70 110.0(5) . . ?
C70 C68 H68 107.8 . . ?
C68 C69 H69A 109.5 . . ?
C68 C69 H69B 109.5 . . ?
C68 C69 H69C 109.5 . . ?
H69A C69 H69B 109.5 . . ?
H69A C69 H69C 109.5 . . ?
H69B C69 H69C 109.5 . . ?
C68 C70 H70A 109.5 . . ?
C68 C70 H70B 109.5 . . ?
C68 C70 H70C 109.5 . . ?
H70A C70 H70B 109.5 . . ?
H70A C70 H70C 109.5 . . ?
H70B C70 H70C 109.5 . . ?
C67 C71 H71 107.8 . . ?
C67 C71 C72 113.5(5) . . ?
C67 C71 C73 111.5(6) . . ?
C72 C71 H71 107.8 . . ?
C72 C71 C73 108.1(5) . . ?
C73 C71 H71 107.8 . . ?
C71 C72 H72A 109.5 . . ?
C71 C72 H72B 109.5 . . ?
C71 C72 H72C 109.5 . . ?
H72A C72 H72B 109.5 . . ?
H72A C72 H72C 109.5 . . ?
H72B C72 H72C 109.5 . . ?
C71 C73 H73A 109.5 . . ?
C71 C73 H73B 109.5 . . ?
C71 C73 H73C 109.5 . . ?
H73A C73 H73B 109.5 . . ?
H73A C73 H73C 109.5 . . ?
H73B C73 H73C 109.5 . . ?
C75 C74 C76 110.5(5) . . ?
C75 C74 C77 109.8(5) . . ?
C77 C74 C76 110.3(5) . . ?
N7 C74 C75 108.6(5) . . ?
N7 C74 C76 108.8(4) . . ?
N7 C74 C77 108.8(4) . . ?
C74 C75 H75A 109.5 . . ?
C74 C75 H75B 109.5 . . ?
C74 C75 H75C 109.5 . . ?
H75A C75 H75B 109.5 . . ?
H75A C75 H75C 109.5 . . ?
H75B C75 H75C 109.5 . . ?
C74 C76 H76A 109.5 . . ?
C74 C76 H76B 109.5 . . ?
C74 C76 H76C 109.5 . . ?
H76A C76 H76B 109.5 . . ?
H76A C76 H76C 109.5 . . ?
H76B C76 H76C 109.5 . . ?
C74 C77 H77A 109.5 . . ?
C74 C77 H77B 109.5 . . ?
C74 C77 H77C 109.5 . . ?
H77A C77 H77B 109.5 . . ?
H77A C77 H77C 109.5 . . ?
H77B C77 H77C 109.5 . . ?
C79 C78 C80 109.2(4) . . ?
C81 C78 C79 109.4(4) . . ?
C81 C78 C80 106.7(4) . . ?
N8 C78 C79 109.4(4) . . ?
N8 C78 C80 108.5(4) . . ?
N8 C78 C81 113.5(4) . . ?
C78 C79 H79A 109.5 . . ?
C78 C79 H79B 109.5 . . ?
C78 C79 H79C 109.5 . . ?
H79A C79 H79B 109.5 . . ?
H79A C79 H79C 109.5 . . ?
H79B C79 H79C 109.5 . . ?
C78 C80 H80A 109.5 . . ?
C78 C80 H80B 109.5 . . ?
C78 C80 H80C 109.5 . . ?
H80A C80 H80B 109.5 . . ?
H80A C80 H80C 109.5 . . ?
H80B C80 H80C 109.5 . . ?
C78 C81 H81A 109.5 . . ?
C78 C81 H81B 109.5 . . ?
C78 C81 H81C 109.5 . . ?
H81A C81 H81B 109.5 . . ?
H81A C81 H81C 109.5 . . ?
H81B C81 H81C 109.5 . . ?
C84 C82 C83 112.4(6) . . ?
C84 C82 C85 108.7(6) . . ?
C85 C82 C83 115.9(5) . . ?
O5 C82 C83 103.3(4) . . ?
O5 C82 C84 105.6(4) . . ?
O5 C82 C85 110.4(5) . . ?
C86 C83 C82 112.6(6) . . ?
C87 C83 C82 115.2(5) . . ?
C87 C83 C86 108.8(6) . . ?
O6 C83 C82 103.4(4) . . ?
O6 C83 C86 105.2(5) . . ?
O6 C83 C87 111.2(5) . . ?
C82 C84 H84A 109.5 . . ?
C82 C84 H84B 109.5 . . ?
C82 C84 H84C 109.5 . . ?
H84A C84 H84B 109.5 . . ?
H84A C84 H84C 109.5 . . ?
H84B C84 H84C 109.5 . . ?
C82 C85 H85A 109.5 . . ?
C82 C85 H85B 109.5 . . ?
C82 C85 H85C 109.5 . . ?
H85A C85 H85B 109.5 . . ?
H85A C85 H85C 109.5 . . ?
H85B C85 H85C 109.5 . . ?
C83 C86 H86A 109.5 . . ?
C83 C86 H86B 109.5 . . ?
C83 C86 H86C 109.5 . . ?
H86A C86 H86B 109.5 . . ?
H86A C86 H86C 109.5 . . ?
H86B C86 H86C 109.5 . . ?
C83 C87 H87A 109.5 . . ?
C83 C87 H87B 109.5 . . ?
C83 C87 H87C 109.5 . . ?
H87A C87 H87B 109.5 . . ?
H87A C87 H87C 109.5 . . ?
H87B C87 H87C 109.5 . . ?
O7 C88 H88 115.6 . . ?
O8 C88 H88 115.6 . . ?
O8 C88 O7 128.9(6) . . ?
C1 N1 C6 114.7(4) . . ?
C1 N1 Nb1 120.1(4) . . ?
C6 N1 Nb1 124.8(3) . . ?
C3 N2 C18 116.0(5) . . ?
C3 N2 Nb1 120.4(4) . . ?
C18 N2 Nb1 123.1(3) . . ?
C30 N3 Nb1 175.0(4) . . ?
C34 N4 Nb1 113.7(3) . . ?
B1 N4 C34 115.8(5) . . ?
B1 N4 Nb1 127.5(4) . . ?
C45 N5 C50 117.5(4) . . ?
C45 N5 Nb2 118.3(3) . . ?
C50 N5 Nb2 123.7(3) . . ?
C47 N6 C62 114.6(4) . . ?
C47 N6 Nb2 118.6(4) . . ?
C62 N6 Nb2 126.2(3) . . ?
C74 N7 Nb2 174.2(4) . . ?
C78 N8 Nb2 114.3(3) . . ?
B2 N8 C78 117.6(5) . . ?
B2 N8 Nb2 126.2(4) . . ?
B1 O1 C38 107.0(5) . . ?
B1 O2 C39 105.9(4) . . ?
C44 O3 Nb1 127.8(3) . . ?
B2 O5 C82 108.0(5) . . ?
B2 O6 C83 108.7(5) . . ?
C88 O7 Nb2 133.4(3) . . ?
N1 Nb1 N2 83.11(17) . . ?
N3 Nb1 N1 98.60(19) . . ?
N3 Nb1 N2 100.51(18) . . ?
N3 Nb1 N4 104.8(2) . . ?
N3 Nb1 O3 101.36(18) . . ?
N4 Nb1 N1 102.86(18) . . ?
N4 Nb1 N2 152.70(18) . . ?
N4 Nb1 O3 86.71(17) . . ?
O3 Nb1 N1 154.84(16) . . ?
O3 Nb1 N2 78.34(15) . . ?
N5 Nb2 N6 83.58(16) . . ?
N7 Nb2 N5 99.55(19) . . ?
N7 Nb2 N6 98.33(18) . . ?
N7 Nb2 N8 106.66(19) . . ?
N7 Nb2 O7 105.09(18) . . ?
N8 Nb2 N5 101.96(17) . . ?
N8 Nb2 N6 152.94(17) . . ?
N8 Nb2 O7 87.26(17) . . ?
O7 Nb2 N5 149.98(15) . . ?
O7 Nb2 N6 76.19(15) . . ?
O1 B1 N4 123.9(6) . . ?
O1 B1 O2 111.3(5) . . ?
O2 B1 N4 124.6(5) . . ?
O5 B2 N8 124.6(6) . . ?
O5 B2 O6 112.0(5) . . ?
O6 B2 N8 123.3(5) . . ?

loop_
_geom_bond_atom_site_label_1
_geom_bond_atom_site_label_2
_geom_bond_distance
_geom_bond_site_symmetry_2
_geom_bond_publ_flag
C1 C2 1.386(9) . ?
C1 C4 1.524(8) . ?
C1 N1 1.350(7) . ?
C2 H2 0.9500 . ?
C2 C3 1.411(9) . ?
C3 C5 1.536(8) . ?
C3 N2 1.324(8) . ?
C4 H4A 0.9800 . ?
C4 H4B 0.9800 . ?
C4 H4C 0.9800 . ?
C5 H5A 0.9800 . ?
C5 H5B 0.9800 . ?
C5 H5C 0.9800 . ?
C6 C7 1.372(9) . ?
C6 C11 1.427(8) . ?
C6 N1 1.467(7) . ?
C7 C8 1.421(9) . ?
C7 C12 1.501(10) . ?
C8 H8 0.9500 . ?
C8 C9 1.378(10) . ?
C9 H9 0.9500 . ?
C9 C10 1.368(11) . ?
C10 H10 0.9500 . ?
C10 C11 1.374(9) . ?
C11 C15 1.508(10) . ?
C12 H12 1.0000 . ?
C12 C13 1.531(9) . ?
C12 C14 1.536(10) . ?
C13 H13A 0.9800 . ?
C13 H13B 0.9800 . ?
C13 H13C 0.9800 . ?
C14 H14A 0.9800 . ?
C14 H14B 0.9800 . ?
C14 H14C 0.9800 . ?
C15 H15 1.0000 . ?
C15 C16 1.538(9) . ?
C15 C17 1.532(9) . ?
C16 H16A 0.9800 . ?
C16 H16B 0.9800 . ?
C16 H16C 0.9800 . ?
C17 H17A 0.9800 . ?
C17 H17B 0.9800 . ?
C17 H17C 0.9800 . ?
C18 C19 1.386(8) . ?
C18 C23 1.415(9) . ?
C18 N2 1.459(7) . ?
C19 C20 1.437(10) . ?
C19 C24 1.507(10) . ?
C20 H20 0.9500 . ?
C20 C21 1.341(11) . ?
C21 H21 0.9500 . ?
C21 C22 1.366(10) . ?
C22 H22 0.9500 . ?
C22 C23 1.405(9) . ?
C23 C27 1.506(9) . ?
C24 H24 1.0000 . ?
C24 C25 1.543(9) . ?
C24 C26 1.546(9) . ?
C25 H25A 0.9800 . ?
C25 H25B 0.9800 . ?
C25 H25C 0.9800 . ?
C26 H26A 0.9800 . ?
C26 H26B 0.9800 . ?
C26 H26C 0.9800 . ?
C27 H27 1.0000 . ?
C27 C28 1.535(9) . ?
C27 C29 1.534(8) . ?
C28 H28A 0.9800 . ?
C28 H28B 0.9800 . ?
C28 H28C 0.9800 . ?
C29 H29A 0.9800 . ?
C29 H29B 0.9800 . ?
C29 H29C 0.9800 . ?
C30 C31 1.537(8) . ?
C30 C32 1.532(8) . ?
C30 C33 1.522(8) . ?
C30 N3 1.466(7) . ?
C31 H31A 0.9800 . ?
C31 H31B 0.9800 . ?
C31 H31C 0.9800 . ?
C32 H32A 0.9800 . ?
C32 H32B 0.9800 . ?
C32 H32C 0.9800 . ?
C33 H33A 0.9800 . ?
C33 H33B 0.9800 . ?
C33 H33C 0.9800 . ?
C34 C35 1.522(8) . ?
C34 C36 1.534(8) . ?
C34 C37 1.536(8) . ?
C34 N4 1.525(7) . ?
C35 H35A 0.9800 . ?
C35 H35B 0.9800 . ?
C35 H35C 0.9800 . ?
C36 H36A 0.9800 . ?
C36 H36B 0.9800 . ?
C36 H36C 0.9800 . ?
C37 H37A 0.9800 . ?
C37 H37B 0.9800 . ?
C37 H37C 0.9800 . ?
C38 C39 1.531(8) . ?
C38 C40 1.505(8) . ?
C38 C41 1.526(8) . ?
C38 O1 1.466(6) . ?
C39 C42 1.529(8) . ?
C39 C43 1.529(8) . ?
C39 O2 1.457(6) . ?
C40 H40A 0.9800 . ?
C40 H40B 0.9800 . ?
C40 H40C 0.9800 . ?
C41 H41A 0.9800 . ?
C41 H41B 0.9800 . ?
C41 H41C 0.9800 . ?
C42 H42A 0.9800 . ?
C42 H42B 0.9800 . ?
C42 H42C 0.9800 . ?
C43 H43A 0.9800 . ?
C43 H43B 0.9800 . ?
C43 H43C 0.9800 . ?
C44 H44 0.9500 . ?
C44 O3 1.292(6) . ?
C44 O4 1.197(7) . ?
C45 C46 1.380(8) . ?
C45 C48 1.516(7) . ?
C45 N5 1.348(7) . ?
C46 H46 0.9500 . ?
C46 C47 1.395(8) . ?
C47 C49 1.520(8) . ?
C47 N6 1.339(7) . ?
C48 H48A 0.9800 . ?
C48 H48B 0.9800 . ?
C48 H48C 0.9800 . ?
C49 H49A 0.9800 . ?
C49 H49B 0.9800 . ?
C49 H49C 0.9800 . ?
C50 C51 1.408(8) . ?
C50 C55 1.397(7) . ?
C50 N5 1.471(7) . ?
C51 C52 1.392(8) . ?
C51 C56 1.513(8) . ?
C52 H52 0.9500 . ?
C52 C53 1.373(8) . ?
C53 H53 0.9500 . ?
C53 C54 1.379(8) . ?
C54 H54 0.9500 . ?
C54 C55 1.408(8) . ?
C55 C59 1.534(7) . ?
C56 H56 1.0000 . ?
C56 C57 1.525(7) . ?
C56 C58 1.528(8) . ?
C57 H57A 0.9800 . ?
C57 H57B 0.9800 . ?
C57 H57C 0.9800 . ?
C58 H58A 0.9800 . ?
C58 H58B 0.9800 . ?
C58 H58C 0.9800 . ?
C59 H59 1.0000 . ?
C59 C60 1.515(8) . ?
C59 C61 1.540(8) . ?
C60 H60A 0.9800 . ?
C60 H60B 0.9800 . ?
C60 H60C 0.9800 . ?
C61 H61A 0.9800 . ?
C61 H61B 0.9800 . ?
C61 H61C 0.9800 . ?
C62 C63 1.403(8) . ?
C62 C67 1.408(7) . ?
C62 N6 1.461(7) . ?
C63 C64 1.388(8) . ?
C63 C68 1.516(8) . ?
C64 H64 0.9500 . ?
C64 C65 1.367(8) . ?
C65 H65 0.9500 . ?
C65 C66 1.361(9) . ?
C66 H66 0.9500 . ?
C66 C67 1.399(8) . ?
C67 C71 1.493(9) . ?
C68 H68 1.0000 . ?
C68 C69 1.519(8) . ?
C68 C70 1.531(7) . ?
C69 H69A 0.9800 . ?
C69 H69B 0.9800 . ?
C69 H69C 0.9800 . ?
C70 H70A 0.9800 . ?
C70 H70B 0.9800 . ?
C70 H70C 0.9800 . ?
C71 H71 1.0000 . ?
C71 C72 1.538(9) . ?
C71 C73 1.543(8) . ?
C72 H72A 0.9800 . ?
C72 H72B 0.9800 . ?
C72 H72C 0.9800 . ?
C73 H73A 0.9800 . ?
C73 H73B 0.9800 . ?
C73 H73C 0.9800 . ?
C74 C75 1.527(8) . ?
C74 C76 1.534(8) . ?
C74 C77 1.533(8) . ?
C74 N7 1.462(7) . ?
C75 H75A 0.9800 . ?
C75 H75B 0.9800 . ?
C75 H75C 0.9800 . ?
C76 H76A 0.9800 . ?
C76 H76B 0.9800 . ?
C76 H76C 0.9800 . ?
C77 H77A 0.9800 . ?
C77 H77B 0.9800 . ?
C77 H77C 0.9800 . ?
C78 C79 1.538(7) . ?
C78 C80 1.540(7) . ?
C78 C81 1.527(8) . ?
C78 N8 1.488(7) . ?
C79 H79A 0.9800 . ?
C79 H79B 0.9800 . ?
C79 H79C 0.9800 . ?
C80 H80A 0.9800 . ?
C80 H80B 0.9800 . ?
C80 H80C 0.9800 . ?
C81 H81A 0.9800 . ?
C81 H81B 0.9800 . ?
C81 H81C 0.9800 . ?
C82 C83 1.541(8) . ?
C82 C84 1.501(9) . ?
C82 C85 1.508(8) . ?
C82 O5 1.455(6) . ?
C83 C86 1.539(9) . ?
C83 C87 1.507(9) . ?
C83 O6 1.445(6) . ?
C84 H84A 0.9800 . ?
C84 H84B 0.9800 . ?
C84 H84C 0.9800 . ?
C85 H85A 0.9800 . ?
C85 H85B 0.9800 . ?
C85 H85C 0.9800 . ?
C86 H86A 0.9800 . ?
C86 H86B 0.9800 . ?
C86 H86C 0.9800 . ?
C87 H87A 0.9800 . ?
C87 H87B 0.9800 . ?
C87 H87C 0.9800 . ?
C88 H88 0.9500 . ?
C88 O7 1.294(6) . ?
C88 O8 1.204(7) . ?
N1 Nb1 2.192(4) . ?
N2 Nb1 2.276(4) . ?
N3 Nb1 1.746(4) . ?
N4 Nb1 2.035(5) . ?
N4 B1 1.433(8) . ?
N5 Nb2 2.222(4) . ?
N6 Nb2 2.261(4) . ?
N7 Nb2 1.728(4) . ?
N8 Nb2 2.047(4) . ?
N8 B2 1.450(8) . ?
O1 B1 1.383(7) . ?
O2 B1 1.385(8) . ?
O3 Nb1 2.069(4) . ?
O5 B2 1.362(8) . ?
O6 B2 1.374(8) . ?
O7 Nb2 2.072(4) . ?
